data_1549139
loop_
_publ_author_name
'Dhara, Debabrata'
'Kalita, Pankaj'
'Mondal, Subhadip'
'Narayanan, Ramakirushnan Suriya'
'Mote, Kaustubh R.'
'Huch, Volker'
'Zimmer, Michael'
'Yildiz, Cem B.'
'Scheschkewitz, David'
'Chandrasekhar, Vadapalli'
'Jana, Anukul'

_publ_section_title
;
 Reactivity enhancement of a diphosphene by reversible N-heterocyclic
 carbene coordination.
;
_journal_issue 18
_journal_name_full 'Chemical science'
_journal_page_first 4235
_journal_page_last 4243
_journal_paper_doi 10.1039/c8sc00348c
_journal_volume 9
_journal_year 2018
_chemical_formula_moiety 'C48 H51 O P2, C7 H13 N2'
_chemical_formula_sum 'C55 H64 N2 O P2'
_chemical_formula_weight 831.02
_space_group_crystal_system monoclinic
_space_group_IT_number 14
_space_group_name_Hall '-P 2yn'
_space_group_name_H-M_alt 'P 1 21/n 1'
_symmetry_space_group_name_Hall '-P 2yn'
_symmetry_space_group_name_H-M 'P 1 21/n 1'
_atom_sites_solution_hydrogens mixed
_audit_creation_date 2017-11-06
_audit_creation_method
;
Olex2 1.2
(compiled 2017.08.10 svn.r3458 for OlexSys, GUI svn.r5381)
;
_audit_update_record
;
2017-11-30 deposited with the CCDC.
2018-03-27 downloaded from the CCDC.
;
_cell_angle_alpha 90
_cell_angle_beta 93.710(8)
_cell_angle_gamma 90
_cell_formula_units_Z 4
_cell_length_a 16.2280(18)
_cell_length_b 16.3739(19)
_cell_length_c 17.6769(19)
_cell_measurement_reflns_used 4995
_cell_measurement_temperature 100(2)
_cell_measurement_theta_max 23.63
_cell_measurement_theta_min 2.15
_cell_volume 4687.2(9)
_computing_molecular_graphics 'Olex2 (Dolomanov et al., 2009)'
_computing_publication_material 'Olex2 (Dolomanov et al., 2009)'
_computing_structure_refinement 'ShelXL (Sheldrick, 2015)'
_computing_structure_solution 'SHELXT 2014/5 (Sheldrick, 2014)'
_diffrn_ambient_temperature 100(2)
_diffrn_detector 'Bruker APEX2 area detector'
_diffrn_detector_area_resol_mean 7.9
_diffrn_detector_type 'CCD area detector'
_diffrn_measured_fraction_theta_full 1.000
_diffrn_measured_fraction_theta_max 0.996
_diffrn_measurement_device 'three-circle diffractometer'
_diffrn_measurement_device_type 'Bruker SMART APEX2 area detector'
_diffrn_measurement_method '\w and \f scans'
_diffrn_radiation_monochromator 'mirror optics'
_diffrn_radiation_probe x-ray
_diffrn_radiation_type MoK\a
_diffrn_radiation_wavelength 0.71073
_diffrn_reflns_av_R_equivalents 0.1256
_diffrn_reflns_av_unetI/netI 0.0828
_diffrn_reflns_Laue_measured_fraction_full 1.000
_diffrn_reflns_Laue_measured_fraction_max 0.996
_diffrn_reflns_limit_h_max 19
_diffrn_reflns_limit_h_min -19
_diffrn_reflns_limit_k_max 19
_diffrn_reflns_limit_k_min -19
_diffrn_reflns_limit_l_max 21
_diffrn_reflns_limit_l_min -21
_diffrn_reflns_number 50415
_diffrn_reflns_point_group_measured_fraction_full 1.000
_diffrn_reflns_point_group_measured_fraction_max 0.996
_diffrn_reflns_theta_full 25.242
_diffrn_reflns_theta_max 25.422
_diffrn_reflns_theta_min 1.651
_diffrn_source 'microfocus sealed X-ray tube'
_diffrn_source_type 'Incoatec I\ms'
_diffrn_standards_number 0
_exptl_absorpt_coefficient_mu 0.133
_exptl_absorpt_correction_T_max 0.7452
_exptl_absorpt_correction_T_min 0.6074
_exptl_absorpt_correction_type multi-scan
_exptl_absorpt_process_details
;
SADABS-2014/5 (Bruker,2014/5) was used for absorption correction.
wR2(int) was 0.0790 before and 0.0645 after correction.
The Ratio of minimum to maximum transmission is 0.8151.
The \l/2 correction factor is 0.00150.
;
_exptl_crystal_colour orange
_exptl_crystal_colour_primary orange
_exptl_crystal_density_diffrn 1.178
_exptl_crystal_description block
_exptl_crystal_F_000 1784
_exptl_crystal_size_max 0.16
_exptl_crystal_size_mid 0.13
_exptl_crystal_size_min 0.11
_refine_diff_density_max 0.347
_refine_diff_density_min -0.375
_refine_diff_density_rms 0.062
_refine_ls_extinction_method none
_refine_ls_goodness_of_fit_ref 1.012
_refine_ls_hydrogen_treatment mixed
_refine_ls_matrix_type full
_refine_ls_number_parameters 561
_refine_ls_number_reflns 8602
_refine_ls_number_restraints 0
_refine_ls_restrained_S_all 1.012
_refine_ls_R_factor_all 0.1117
_refine_ls_R_factor_gt 0.0549
_refine_ls_shift/su_max 0.001
_refine_ls_shift/su_mean 0.000
_refine_ls_structure_factor_coef Fsqd
_refine_ls_weighting_details 'w=1/[\s^2^(Fo^2^)+(0.0530P)^2^+3.7877P] where P=(Fo^2^+2Fc^2^)/3'
_refine_ls_weighting_scheme calc
_refine_ls_wR_factor_gt 0.1173
_refine_ls_wR_factor_ref 0.1454
_reflns_Friedel_coverage 0.000
_reflns_number_gt 5295
_reflns_number_total 8602
_reflns_threshold_expression 'I > 2\s(I)'
_cod_data_source_file c8sc00348c2.cif
_cod_data_source_block vc_aj_slnf
_cod_depositor_comments 'Adding full bibliography for 1549135--1549139.cif.'
_cod_database_code 1549139
_shelx_shelxl_version_number 2017/1
_shelx_space_group_comment
;
The symmetry employed for this shelxl refinement is uniquely defined
by the following loop, which should always be used as a source of
symmetry information in preference to the above space-group names.
They are only intended as comments.
;
_olex2_refinement_description
;
1. Fixed Uiso
 At 1.2 times of:
  All C(H) groups
 At 1.5 times of:
  All C(H,H,H) groups
2.a Aromatic/amide H refined with riding coordinates:
 C40(H40), C42(H42), C12(H12), C34(H34), C18(H18), C11(H11), C51(H51),
 C36(H36), C10(H10), C27(H27), C16(H16), C25(H25), C49(H49), C35(H35), C1(H1C)
2.b Idealised Me refined as rotating group:
 C46(H46A,H46B,H46C), C22(H22A,H22B,H22C), C29(H29A,H29B,H29C), C20(H20A,H20B,
 H20C), C44(H44A,H44B,H44C), C45(H45A,H45B,H45C), C31(H31A,H31B,H31C), C54(H54A,
 H54B,H54C), C4(H4A,H4B,H4C), C5(H5A,H5B,H5C), C6(H6A,H6B,H6C), C53(H53A,H53B,
 H53C), C55(H55A,H55B,H55C), C7(H7A,H7B,H7C), C21(H21A,H21B,H21C), C30(H30A,
 H30B,H30C)
;
_olex2_submission_special_instructions 'No special instructions were received'

loop_
_space_group_symop_operation_xyz
'x, y, z'
'-x+1/2, y+1/2, -z+1/2'
'-x, -y, -z'
'x-1/2, -y-1/2, z-1/2'

loop_
_atom_site_label
_atom_site_type_symbol
_atom_site_fract_x
_atom_site_fract_y
_atom_site_fract_z
_atom_site_U_iso_or_equiv
_atom_site_adp_type
_atom_site_occupancy
_atom_site_site_symmetry_order
_atom_site_calc_flag
_atom_site_refinement_flags_posn
P1 P 0.49759(5) 0.36279(5) 0.73854(4) 0.02152(19) Uani 1 1 d .
P2 P 0.53007(5) 0.30772(6) 0.84420(5) 0.0332(2) Uani 1 1 d .
O1 O 0.44164(13) 0.32121(15) 0.68032(13) 0.0401(6) Uani 1 1 d .
N1 N 0.33234(15) 0.23325(16) 0.49629(14) 0.0270(6) Uani 1 1 d .
N2 N 0.34167(15) 0.15281(16) 0.59260(14) 0.0279(6) Uani 1 1 d .
C40 C 0.36722(17) 0.54816(18) 0.80126(16) 0.0223(7) Uani 1 1 d .
H40 H 0.392596 0.599543 0.811847 0.027 Uiso 1 1 calc R
C39 C 0.38282(17) 0.48379(18) 0.85159(16) 0.0210(7) Uani 1 1 d .
C13 C 0.63993(17) 0.45599(18) 0.71636(16) 0.0205(7) Uani 1 1 d .
C33 C 0.36148(18) 0.33695(18) 0.88912(17) 0.0233(7) Uani 1 1 d .
C19 C 0.63442(17) 0.16200(18) 0.71863(17) 0.0236(7) Uani 1 1 d .
C24 C 0.61005(18) 0.57902(19) 0.79733(17) 0.0240(7) Uani 1 1 d .
C9 C 0.65194(17) 0.31142(18) 0.68740(15) 0.0215(7) Uani 1 1 d .
C41 C 0.31533(18) 0.53929(18) 0.73567(17) 0.0237(7) Uani 1 1 d .
C38 C 0.34690(17) 0.40703(18) 0.83542(16) 0.0214(7) Uani 1 1 d .
C8 C 0.60359(18) 0.37792(18) 0.70991(16) 0.0212(7) Uani 1 1 d .
C3 C 0.31226(18) 0.10615(19) 0.53100(17) 0.0258(7) Uani 1 1 d .
C23 C 0.59485(17) 0.53510(18) 0.72978(16) 0.0209(7) Uani 1 1 d .
C42 C 0.27825(18) 0.46389(18) 0.72222(17) 0.0244(7) Uani 1 1 d .
H42 H 0.241556 0.457269 0.678566 0.029 Uiso 1 1 calc R
C14 C 0.61806(17) 0.22775(18) 0.66904(16) 0.0217(7) Uani 1 1 d .
C50 C 0.65246(19) 0.06600(19) 0.98731(17) 0.0266(7) Uani 1 1 d .
C43 C 0.29294(18) 0.39781(18) 0.77037(17) 0.0236(7) Uani 1 1 d .
C12 C 0.72394(18) 0.46488(19) 0.70575(17) 0.0253(7) Uani 1 1 d .
H12 H 0.748641 0.517328 0.711187 0.030 Uiso 1 1 calc R
C48 C 0.51922(19) 0.09873(19) 0.92349(17) 0.0263(7) Uani 1 1 d .
C34 C 0.29806(18) 0.31715(19) 0.93562(17) 0.0265(7) Uani 1 1 d .
H34 H 0.247712 0.346800 0.930084 0.032 Uiso 1 1 calc R
C18 C 0.60411(18) 0.08459(19) 0.69839(18) 0.0267(7) Uani 1 1 d .
H18 H 0.613162 0.040567 0.732939 0.032 Uiso 1 1 calc R
C11 C 0.77195(18) 0.39881(19) 0.68749(17) 0.0269(7) Uani 1 1 d .
H11 H 0.829292 0.405757 0.681567 0.032 Uiso 1 1 calc R
C2 C 0.30647(18) 0.1568(2) 0.47012(17) 0.0269(7) Uani 1 1 d .
C32 C 0.43632(18) 0.29196(18) 0.89468(17) 0.0245(7) Uani 1 1 d .
C28 C 0.54411(18) 0.56967(19) 0.67086(17) 0.0249(7) Uani 1 1 d .
C51 C 0.65087(19) 0.14180(19) 1.02250(17) 0.0264(7) Uani 1 1 d .
H51 H 0.695988 0.156746 1.056621 0.032 Uiso 1 1 calc R
C47 C 0.51882(18) 0.17488(18) 0.96007(16) 0.0242(7) Uani 1 1 d .
C36 C 0.37905(19) 0.21254(19) 0.99637(17) 0.0276(7) Uani 1 1 d .
H36 H 0.385536 0.170841 1.033654 0.033 Uiso 1 1 calc R
C10 C 0.73611(18) 0.32279(19) 0.67791(16) 0.0249(7) Uani 1 1 d .
H10 H 0.768980 0.277609 0.664702 0.030 Uiso 1 1 calc R
C52 C 0.58575(19) 0.19698(19) 1.00987(17) 0.0260(7) Uani 1 1 d .
C27 C 0.51267(18) 0.64837(19) 0.67977(18) 0.0273(7) Uani 1 1 d .
H27 H 0.478659 0.671507 0.639562 0.033 Uiso 1 1 calc R
C37 C 0.44337(18) 0.22852(19) 0.95000(17) 0.0248(7) Uani 1 1 d .
C16 C 0.54881(19) 0.1356(2) 0.58010(18) 0.0296(7) Uani 1 1 d .
H16 H 0.520413 0.126529 0.532141 0.036 Uiso 1 1 calc R
C25 C 0.57736(18) 0.65755(19) 0.80377(18) 0.0261(7) Uani 1 1 d .
H25 H 0.588300 0.687027 0.849616 0.031 Uiso 1 1 calc R
C15 C 0.57662(18) 0.21431(19) 0.59855(17) 0.0249(7) Uani 1 1 d .
C26 C 0.52927(18) 0.69374(19) 0.74498(18) 0.0272(7) Uani 1 1 d .
C49 C 0.58568(19) 0.04578(19) 0.93790(17) 0.0279(7) Uani 1 1 d .
H49 H 0.585219 -0.005716 0.913129 0.033 Uiso 1 1 calc R
C17 C 0.56128(19) 0.07031(19) 0.62944(18) 0.0294(8) Uani 1 1 d .
C46 C 0.2532(2) 0.31680(19) 0.75207(19) 0.0320(8) Uani 1 1 d .
H46A H 0.294997 0.273617 0.756806 0.048 Uiso 1 1 calc GR
H46B H 0.228238 0.317768 0.700085 0.048 Uiso 1 1 calc GR
H46C H 0.210300 0.306131 0.787393 0.048 Uiso 1 1 calc GR
C35 C 0.30595(19) 0.25610(19) 0.98926(17) 0.0285(7) Uani 1 1 d .
H35 H 0.262143 0.244200 1.020665 0.034 Uiso 1 1 calc R
C22 C 0.68581(19) 0.17292(19) 0.79192(17) 0.0271(7) Uani 1 1 d .
H22A H 0.744498 0.169605 0.782221 0.041 Uiso 1 1 calc GR
H22B H 0.672284 0.129863 0.827574 0.041 Uiso 1 1 calc GR
H22C H 0.674113 0.226407 0.813678 0.041 Uiso 1 1 calc GR
C29 C 0.66140(19) 0.5443(2) 0.86337(17) 0.0289(7) Uani 1 1 d .
H29A H 0.644857 0.487685 0.871855 0.043 Uiso 1 1 calc GR
H29B H 0.653026 0.576762 0.908837 0.043 Uiso 1 1 calc GR
H29C H 0.719841 0.545937 0.852521 0.043 Uiso 1 1 calc GR
C20 C 0.5608(2) 0.2824(2) 0.54226(17) 0.0308(8) Uani 1 1 d .
H20A H 0.521710 0.321345 0.562014 0.046 Uiso 1 1 calc GR
H20B H 0.537532 0.259743 0.494179 0.046 Uiso 1 1 calc GR
H20C H 0.612833 0.310305 0.533920 0.046 Uiso 1 1 calc GR
C44 C 0.43952(19) 0.49639(19) 0.92129(17) 0.0279(7) Uani 1 1 d .
H44A H 0.462099 0.551897 0.921080 0.042 Uiso 1 1 calc GR
H44B H 0.484806 0.456779 0.921654 0.042 Uiso 1 1 calc GR
H44C H 0.408594 0.488727 0.966581 0.042 Uiso 1 1 calc GR
C1 C 0.35339(19) 0.2288(2) 0.57009(18) 0.0301(8) Uani 1 1 d .
H1C H 0.373428 0.272602 0.601335 0.036 Uiso 1 1 calc R
C45 C 0.3009(2) 0.60941(19) 0.68084(18) 0.0295(7) Uani 1 1 d .
H45A H 0.326360 0.659062 0.702723 0.044 Uiso 1 1 calc GR
H45B H 0.241418 0.618152 0.671130 0.044 Uiso 1 1 calc GR
H45C H 0.325578 0.596510 0.633118 0.044 Uiso 1 1 calc GR
C31 C 0.5237(2) 0.5238(2) 0.59808(17) 0.0313(8) Uani 1 1 d .
H31A H 0.574323 0.500516 0.579738 0.047 Uiso 1 1 calc GR
H31B H 0.498791 0.561326 0.559914 0.047 Uiso 1 1 calc GR
H31C H 0.484663 0.479790 0.607287 0.047 Uiso 1 1 calc GR
C54 C 0.7247(2) 0.0087(2) 1.00066(19) 0.0333(8) Uani 1 1 d .
H54A H 0.754850 0.004972 0.954513 0.050 Uiso 1 1 calc GR
H54B H 0.704535 -0.045574 1.013808 0.050 Uiso 1 1 calc GR
H54C H 0.761627 0.029440 1.042345 0.050 Uiso 1 1 calc GR
C4 C 0.3372(2) 0.3075(2) 0.45076(19) 0.0349(8) Uani 1 1 d .
H4A H 0.372765 0.297657 0.408969 0.052 Uiso 1 1 calc GR
H4B H 0.360284 0.351960 0.482627 0.052 Uiso 1 1 calc GR
H4C H 0.281751 0.322620 0.430197 0.052 Uiso 1 1 calc GR
C5 C 0.2782(2) 0.1422(2) 0.38963(18) 0.0340(8) Uani 1 1 d .
H5A H 0.219705 0.156870 0.381731 0.051 Uiso 1 1 calc GR
H5B H 0.285318 0.084328 0.377383 0.051 Uiso 1 1 calc GR
H5C H 0.310812 0.175665 0.356700 0.051 Uiso 1 1 calc GR
C6 C 0.2921(2) 0.0178(2) 0.53744(19) 0.0336(8) Uani 1 1 d .
H6A H 0.342850 -0.013090 0.550061 0.050 Uiso 1 1 calc GR
H6B H 0.266453 -0.001723 0.489070 0.050 Uiso 1 1 calc GR
H6C H 0.253712 0.010101 0.577419 0.050 Uiso 1 1 calc GR
C53 C 0.4495(2) 0.0744(2) 0.86738(19) 0.0357(8) Uani 1 1 d .
H53A H 0.398560 0.068516 0.893734 0.054 Uiso 1 1 calc GR
H53B H 0.462856 0.022357 0.843715 0.054 Uiso 1 1 calc GR
H53C H 0.441899 0.116626 0.828237 0.054 Uiso 1 1 calc GR
C55 C 0.5894(2) 0.27917(19) 1.04750(19) 0.0334(8) Uani 1 1 d .
H55A H 0.639204 0.282602 1.081818 0.050 Uiso 1 1 calc GR
H55B H 0.540468 0.286665 1.076434 0.050 Uiso 1 1 calc GR
H55C H 0.590996 0.321916 1.008815 0.050 Uiso 1 1 calc GR
C7 C 0.3601(2) 0.1244(2) 0.67039(18) 0.0351(8) Uani 1 1 d .
H7A H 0.308551 0.109539 0.692945 0.053 Uiso 1 1 calc GR
H7B H 0.387653 0.168052 0.700313 0.053 Uiso 1 1 calc GR
H7C H 0.396351 0.076564 0.669992 0.053 Uiso 1 1 calc GR
C21 C 0.5296(2) -0.0144(2) 0.6091(2) 0.0408(9) Uani 1 1 d .
H21A H 0.570063 -0.042860 0.579758 0.061 Uiso 1 1 calc GR
H21B H 0.477109 -0.010040 0.578743 0.061 Uiso 1 1 calc GR
H21C H 0.521287 -0.045057 0.655570 0.061 Uiso 1 1 calc GR
C30 C 0.4961(2) 0.7797(2) 0.7527(2) 0.0412(9) Uani 1 1 d .
H30A H 0.541658 0.818864 0.751887 0.062 Uiso 1 1 calc GR
H30B H 0.469514 0.784621 0.800724 0.062 Uiso 1 1 calc GR
H30C H 0.455589 0.791111 0.710469 0.062 Uiso 1 1 calc GR
H1P H 0.4743(15) 0.4394(16) 0.7453(14) 0.014(7) Uiso 1 1 d .

loop_
_atom_site_aniso_label
_atom_site_aniso_U_11
_atom_site_aniso_U_22
_atom_site_aniso_U_33
_atom_site_aniso_U_23
_atom_site_aniso_U_13
_atom_site_aniso_U_12
P1 0.0211(4) 0.0221(4) 0.0217(4) -0.0012(3) 0.0041(3) -0.0002(3)
P2 0.0258(4) 0.0412(5) 0.0337(5) 0.0156(4) 0.0111(4) 0.0085(4)
O1 0.0239(12) 0.0628(17) 0.0336(13) -0.0239(12) 0.0024(10) -0.0053(11)
N1 0.0256(14) 0.0274(15) 0.0282(15) -0.0012(12) 0.0030(11) -0.0049(12)
N2 0.0258(14) 0.0342(17) 0.0239(14) -0.0004(12) 0.0018(11) -0.0039(12)
C40 0.0220(16) 0.0201(16) 0.0252(17) -0.0021(13) 0.0060(13) -0.0004(13)
C39 0.0199(15) 0.0220(17) 0.0217(16) 0.0006(13) 0.0056(12) 0.0031(13)
C13 0.0214(15) 0.0223(17) 0.0179(15) 0.0036(12) 0.0025(12) 0.0011(13)
C33 0.0272(16) 0.0189(16) 0.0240(16) 0.0002(13) 0.0036(13) -0.0002(13)
C19 0.0179(15) 0.0258(18) 0.0274(17) -0.0038(14) 0.0046(12) 0.0042(13)
C24 0.0220(16) 0.0249(17) 0.0258(17) 0.0009(14) 0.0063(13) -0.0021(13)
C9 0.0250(16) 0.0247(17) 0.0150(15) 0.0011(13) 0.0032(12) -0.0013(13)
C41 0.0244(16) 0.0206(17) 0.0268(17) 0.0000(13) 0.0076(13) 0.0032(13)
C38 0.0199(15) 0.0207(17) 0.0244(16) -0.0002(13) 0.0085(12) 0.0035(13)
C8 0.0236(15) 0.0238(17) 0.0161(15) 0.0025(12) 0.0019(12) 0.0009(13)
C3 0.0216(16) 0.0285(18) 0.0272(17) -0.0017(14) 0.0022(13) -0.0040(14)
C23 0.0196(15) 0.0198(16) 0.0239(16) 0.0025(13) 0.0055(12) -0.0044(13)
C42 0.0230(16) 0.0265(18) 0.0234(16) -0.0011(14) -0.0004(13) -0.0004(14)
C14 0.0196(15) 0.0227(17) 0.0231(16) -0.0036(13) 0.0045(12) 0.0018(13)
C50 0.0313(18) 0.0254(18) 0.0239(17) 0.0034(14) 0.0066(14) 0.0090(14)
C43 0.0218(16) 0.0227(17) 0.0269(17) -0.0014(14) 0.0065(13) -0.0020(13)
C12 0.0258(17) 0.0234(17) 0.0271(17) 0.0015(14) 0.0056(13) -0.0051(14)
C48 0.0301(17) 0.0282(18) 0.0212(16) 0.0044(14) 0.0066(13) 0.0006(14)
C34 0.0231(16) 0.0272(18) 0.0296(18) -0.0015(14) 0.0057(13) 0.0018(14)
C18 0.0231(16) 0.0217(17) 0.0353(19) 0.0016(14) 0.0023(13) 0.0020(14)
C11 0.0213(16) 0.0324(19) 0.0273(18) 0.0007(14) 0.0044(13) -0.0013(14)
C2 0.0212(16) 0.0314(19) 0.0284(18) -0.0036(14) 0.0030(13) -0.0016(14)
C32 0.0291(17) 0.0200(17) 0.0251(16) 0.0026(13) 0.0079(13) -0.0002(14)
C28 0.0255(16) 0.0249(17) 0.0249(17) 0.0033(14) 0.0055(13) -0.0050(14)
C51 0.0285(17) 0.0283(18) 0.0227(16) 0.0008(14) 0.0031(13) 0.0016(15)
C47 0.0278(17) 0.0239(17) 0.0215(16) 0.0054(13) 0.0071(13) 0.0010(14)
C36 0.0304(17) 0.0273(18) 0.0255(17) 0.0072(14) 0.0057(13) -0.0008(14)
C10 0.0231(16) 0.0290(18) 0.0230(16) -0.0021(14) 0.0055(13) 0.0028(14)
C52 0.0333(18) 0.0236(17) 0.0218(16) 0.0019(13) 0.0081(13) 0.0014(15)
C27 0.0245(16) 0.0278(19) 0.0300(18) 0.0085(15) 0.0050(13) 0.0024(14)
C37 0.0247(16) 0.0242(17) 0.0259(17) 0.0008(14) 0.0042(13) 0.0005(14)
C16 0.0266(17) 0.035(2) 0.0269(17) -0.0089(15) -0.0022(13) 0.0023(15)
C25 0.0250(16) 0.0255(18) 0.0284(17) -0.0056(14) 0.0064(13) -0.0041(14)
C15 0.0215(16) 0.0273(18) 0.0259(17) -0.0037(14) 0.0022(13) 0.0044(14)
C26 0.0227(16) 0.0253(17) 0.0341(19) 0.0030(15) 0.0060(13) -0.0009(14)
C49 0.0359(19) 0.0216(17) 0.0266(17) 0.0012(14) 0.0057(14) 0.0049(15)
C17 0.0256(17) 0.0242(18) 0.0383(19) -0.0081(15) 0.0013(14) 0.0045(14)
C46 0.0309(18) 0.0295(19) 0.0355(19) 0.0004(15) 0.0014(14) -0.0053(15)
C35 0.0274(17) 0.0317(19) 0.0276(17) 0.0021(15) 0.0095(14) -0.0039(15)
C22 0.0274(17) 0.0259(18) 0.0279(17) -0.0015(14) 0.0013(13) 0.0027(14)
C29 0.0268(17) 0.0316(19) 0.0279(18) -0.0033(14) -0.0005(13) 0.0014(15)
C20 0.0367(19) 0.035(2) 0.0202(16) -0.0003(14) 0.0003(14) 0.0046(16)
C44 0.0294(17) 0.0265(18) 0.0278(17) -0.0002(14) 0.0018(14) -0.0001(14)
C1 0.0269(17) 0.033(2) 0.0309(19) -0.0058(15) 0.0050(14) -0.0041(15)
C45 0.0312(18) 0.0248(18) 0.0323(18) 0.0046(14) 0.0015(14) 0.0016(15)
C31 0.0360(19) 0.0301(19) 0.0273(18) 0.0003(15) -0.0028(14) -0.0014(15)
C54 0.0351(19) 0.0319(19) 0.0329(19) 0.0003(15) 0.0016(15) 0.0076(16)
C4 0.0382(19) 0.0300(19) 0.037(2) 0.0029(16) 0.0063(15) -0.0039(16)
C5 0.0354(19) 0.034(2) 0.0315(19) 0.0003(16) -0.0031(14) -0.0023(16)
C6 0.0302(18) 0.032(2) 0.038(2) 0.0030(16) 0.0014(15) -0.0059(15)
C53 0.0362(19) 0.037(2) 0.0335(19) -0.0042(16) -0.0010(15) 0.0021(16)
C55 0.0357(19) 0.0303(19) 0.0345(19) -0.0042(15) 0.0053(15) 0.0021(15)
C7 0.0377(19) 0.043(2) 0.0249(18) 0.0029(16) 0.0051(15) -0.0016(17)
C21 0.040(2) 0.031(2) 0.051(2) -0.0099(17) -0.0051(17) 0.0000(17)
C30 0.041(2) 0.029(2) 0.055(2) 0.0005(17) 0.0092(17) 0.0045(16)

loop_
_atom_type_symbol
_atom_type_description
_atom_type_scat_dispersion_real
_atom_type_scat_dispersion_imag
_atom_type_scat_source
C C 0.0033 0.0016 'International Tables Vol C Tables 4.2.6.8 and 6.1.1.4'
H H 0.0000 0.0000 'International Tables Vol C Tables 4.2.6.8 and 6.1.1.4'
N N 0.0061 0.0033 'International Tables Vol C Tables 4.2.6.8 and 6.1.1.4'
O O 0.0106 0.0060 'International Tables Vol C Tables 4.2.6.8 and 6.1.1.4'
P P 0.1023 0.0942 'International Tables Vol C Tables 4.2.6.8 and 6.1.1.4'

loop_
_geom_angle_atom_site_label_1
_geom_angle_atom_site_label_2
_geom_angle_atom_site_label_3
_geom_angle
P2 P1 H1P 112.5(11)
O1 P1 P2 121.44(11)
O1 P1 C8 114.17(13)
O1 P1 H1P 109.4(11)
C8 P1 P2 96.69(10)
C8 P1 H1P 100.1(11)
C32 P2 P1 108.89(10)
C2 N1 C4 126.3(3)
C1 N1 C2 109.3(3)
C1 N1 C4 124.5(3)
C3 N2 C7 126.9(3)
C1 N2 C3 109.3(3)
C1 N2 C7 123.8(3)
C39 C40 H40 119.1
C39 C40 C41 121.8(3)
C41 C40 H40 119.1
C40 C39 C38 119.4(3)
C40 C39 C44 119.7(3)
C38 C39 C44 120.8(3)
C8 C13 C23 125.8(2)
C12 C13 C8 119.4(3)
C12 C13 C23 114.7(3)
C34 C33 C38 117.3(3)
C34 C33 C32 119.9(3)
C32 C33 C38 122.7(3)
C14 C19 C22 121.2(3)
C18 C19 C14 119.1(3)
C18 C19 C22 119.6(3)
C23 C24 C29 121.8(3)
C25 C24 C23 119.6(3)
C25 C24 C29 118.6(3)
C8 C9 C14 124.1(3)
C10 C9 C8 119.7(3)
C10 C9 C14 116.2(3)
C40 C41 C45 120.9(3)
C42 C41 C40 117.8(3)
C42 C41 C45 121.3(3)
C39 C38 C33 120.6(3)
C39 C38 C43 119.3(3)
C43 C38 C33 120.0(3)
C13 C8 P1 119.6(2)
C13 C8 C9 119.0(3)
C9 C8 P1 121.3(2)
N2 C3 C6 122.7(3)
C2 C3 N2 106.8(3)
C2 C3 C6 130.5(3)
C24 C23 C13 120.8(3)
C24 C23 C28 119.2(3)
C28 C23 C13 119.7(3)
C41 C42 H42 118.9
C41 C42 C43 122.2(3)
C43 C42 H42 118.9
C19 C14 C9 120.8(3)
C15 C14 C19 119.9(3)
C15 C14 C9 119.0(3)
C51 C50 C54 121.5(3)
C49 C50 C51 117.3(3)
C49 C50 C54 121.2(3)
C38 C43 C46 120.4(3)
C42 C43 C38 119.4(3)
C42 C43 C46 120.2(3)
C13 C12 H12 119.4
C11 C12 C13 121.3(3)
C11 C12 H12 119.4
C47 C48 C53 120.7(3)
C49 C48 C47 119.6(3)
C49 C48 C53 119.6(3)
C33 C34 H34 118.9
C35 C34 C33 122.3(3)
C35 C34 H34 118.9
C19 C18 H18 119.1
C17 C18 C19 121.8(3)
C17 C18 H18 119.1
C12 C11 H11 120.2
C10 C11 C12 119.7(3)
C10 C11 H11 120.2
N1 C2 C5 122.1(3)
C3 C2 N1 106.4(3)
C3 C2 C5 131.5(3)
C33 C32 P2 128.9(2)
C33 C32 C37 117.1(3)
C37 C32 P2 113.9(2)
C23 C28 C31 121.2(3)
C27 C28 C23 119.2(3)
C27 C28 C31 119.6(3)
C50 C51 H51 118.6
C50 C51 C52 122.8(3)
C52 C51 H51 118.6
C48 C47 C37 119.4(3)
C52 C47 C48 119.5(3)
C52 C47 C37 121.0(3)
C37 C36 H36 119.3
C35 C36 H36 119.3
C35 C36 C37 121.4(3)
C9 C10 H10 119.6
C11 C10 C9 120.8(3)
C11 C10 H10 119.6
C51 C52 C47 118.8(3)
C51 C52 C55 120.1(3)
C47 C52 C55 121.1(3)
C28 C27 H27 118.8
C26 C27 C28 122.4(3)
C26 C27 H27 118.8
C32 C37 C47 122.3(3)
C36 C37 C32 120.7(3)
C36 C37 C47 117.1(3)
C15 C16 H16 118.9
C17 C16 H16 118.9
C17 C16 C15 122.2(3)
C24 C25 H25 119.1
C26 C25 C24 121.9(3)
C26 C25 H25 119.1
C14 C15 C16 118.9(3)
C14 C15 C20 121.7(3)
C16 C15 C20 119.3(3)
C27 C26 C25 117.6(3)
C27 C26 C30 121.5(3)
C25 C26 C30 120.9(3)
C50 C49 C48 122.0(3)
C50 C49 H49 119.0
C48 C49 H49 119.0
C18 C17 C16 117.9(3)
C18 C17 C21 120.5(3)
C16 C17 C21 121.6(3)
C43 C46 H46A 109.5
C43 C46 H46B 109.5
C43 C46 H46C 109.5
H46A C46 H46B 109.5
H46A C46 H46C 109.5
H46B C46 H46C 109.5
C34 C35 C36 118.5(3)
C34 C35 H35 120.7
C36 C35 H35 120.7
C19 C22 H22A 109.5
C19 C22 H22B 109.5
C19 C22 H22C 109.5
H22A C22 H22B 109.5
H22A C22 H22C 109.5
H22B C22 H22C 109.5
C24 C29 H29A 109.5
C24 C29 H29B 109.5
C24 C29 H29C 109.5
H29A C29 H29B 109.5
H29A C29 H29C 109.5
H29B C29 H29C 109.5
C15 C20 H20A 109.5
C15 C20 H20B 109.5
C15 C20 H20C 109.5
H20A C20 H20B 109.5
H20A C20 H20C 109.5
H20B C20 H20C 109.5
C39 C44 H44A 109.5
C39 C44 H44B 109.5
C39 C44 H44C 109.5
H44A C44 H44B 109.5
H44A C44 H44C 109.5
H44B C44 H44C 109.5
N1 C1 H1C 125.8
N2 C1 N1 108.3(3)
N2 C1 H1C 125.8
C41 C45 H45A 109.5
C41 C45 H45B 109.5
C41 C45 H45C 109.5
H45A C45 H45B 109.5
H45A C45 H45C 109.5
H45B C45 H45C 109.5
C28 C31 H31A 109.5
C28 C31 H31B 109.5
C28 C31 H31C 109.5
H31A C31 H31B 109.5
H31A C31 H31C 109.5
H31B C31 H31C 109.5
C50 C54 H54A 109.5
C50 C54 H54B 109.5
C50 C54 H54C 109.5
H54A C54 H54B 109.5
H54A C54 H54C 109.5
H54B C54 H54C 109.5
N1 C4 H4A 109.5
N1 C4 H4B 109.5
N1 C4 H4C 109.5
H4A C4 H4B 109.5
H4A C4 H4C 109.5
H4B C4 H4C 109.5
C2 C5 H5A 109.5
C2 C5 H5B 109.5
C2 C5 H5C 109.5
H5A C5 H5B 109.5
H5A C5 H5C 109.5
H5B C5 H5C 109.5
C3 C6 H6A 109.5
C3 C6 H6B 109.5
C3 C6 H6C 109.5
H6A C6 H6B 109.5
H6A C6 H6C 109.5
H6B C6 H6C 109.5
C48 C53 H53A 109.5
C48 C53 H53B 109.5
C48 C53 H53C 109.5
H53A C53 H53B 109.5
H53A C53 H53C 109.5
H53B C53 H53C 109.5
C52 C55 H55A 109.5
C52 C55 H55B 109.5
C52 C55 H55C 109.5
H55A C55 H55B 109.5
H55A C55 H55C 109.5
H55B C55 H55C 109.5
N2 C7 H7A 109.5
N2 C7 H7B 109.5
N2 C7 H7C 109.5
H7A C7 H7B 109.5
H7A C7 H7C 109.5
H7B C7 H7C 109.5
C17 C21 H21A 109.5
C17 C21 H21B 109.5
C17 C21 H21C 109.5
H21A C21 H21B 109.5
H21A C21 H21C 109.5
H21B C21 H21C 109.5
C26 C30 H30A 109.5
C26 C30 H30B 109.5
C26 C30 H30C 109.5
H30A C30 H30B 109.5
H30A C30 H30C 109.5
H30B C30 H30C 109.5

loop_
_geom_bond_atom_site_label_1
_geom_bond_atom_site_label_2
_geom_bond_distance
P1 P2 2.1099(12)
P1 O1 1.492(2)
P1 C8 1.841(3)
P1 H1P 1.32(3)
P2 C32 1.831(3)
N1 C2 1.391(4)
N1 C1 1.329(4)
N1 C4 1.463(4)
N2 C3 1.389(4)
N2 C1 1.323(4)
N2 C7 1.464(4)
C40 H40 0.9500
C40 C39 1.392(4)
C40 C41 1.396(4)
C39 C38 1.407(4)
C39 C44 1.503(4)
C13 C8 1.409(4)
C13 C23 1.514(4)
C13 C12 1.396(4)
C33 C38 1.498(4)
C33 C34 1.396(4)
C33 C32 1.418(4)
C19 C14 1.403(4)
C19 C18 1.398(4)
C19 C22 1.505(4)
C24 C23 1.402(4)
C24 C25 1.398(4)
C24 C29 1.501(4)
C9 C8 1.414(4)
C9 C14 1.504(4)
C9 C10 1.399(4)
C41 C42 1.387(4)
C41 C45 1.511(4)
C38 C43 1.408(4)
C3 C2 1.357(4)
C3 C6 1.489(4)
C23 C28 1.404(4)
C42 H42 0.9500
C42 C43 1.388(4)
C14 C15 1.395(4)
C50 C51 1.389(4)
C50 C49 1.387(4)
C50 C54 1.508(4)
C43 C46 1.501(4)
C12 H12 0.9500
C12 C11 1.383(4)
C48 C47 1.405(4)
C48 C49 1.394(4)
C48 C53 1.509(4)
C34 H34 0.9500
C34 C35 1.378(4)
C18 H18 0.9500
C18 C17 1.383(4)
C11 H11 0.9500
C11 C10 1.380(4)
C2 C5 1.486(4)
C32 C37 1.426(4)
C28 C27 1.399(4)
C28 C31 1.508(4)
C51 H51 0.9500
C51 C52 1.397(4)
C47 C52 1.401(4)
C47 C37 1.508(4)
C36 H36 0.9500
C36 C37 1.393(4)
C36 C35 1.383(4)
C10 H10 0.9500
C52 C55 1.501(4)
C27 H27 0.9500
C27 C26 1.383(4)
C16 H16 0.9500
C16 C15 1.397(4)
C16 C17 1.386(4)
C25 H25 0.9500
C25 C26 1.391(4)
C15 C20 1.505(4)
C26 C30 1.516(4)
C49 H49 0.9500
C17 C21 1.514(4)
C46 H46A 0.9800
C46 H46B 0.9800
C46 H46C 0.9800
C35 H35 0.9500
C22 H22A 0.9800
C22 H22B 0.9800
C22 H22C 0.9800
C29 H29A 0.9800
C29 H29B 0.9800
C29 H29C 0.9800
C20 H20A 0.9800
C20 H20B 0.9800
C20 H20C 0.9800
C44 H44A 0.9800
C44 H44B 0.9800
C44 H44C 0.9800
C1 H1C 0.9500
C45 H45A 0.9800
C45 H45B 0.9800
C45 H45C 0.9800
C31 H31A 0.9800
C31 H31B 0.9800
C31 H31C 0.9800
C54 H54A 0.9800
C54 H54B 0.9800
C54 H54C 0.9800
C4 H4A 0.9800
C4 H4B 0.9800
C4 H4C 0.9800
C5 H5A 0.9800
C5 H5B 0.9800
C5 H5C 0.9800
C6 H6A 0.9800
C6 H6B 0.9800
C6 H6C 0.9800
C53 H53A 0.9800
C53 H53B 0.9800
C53 H53C 0.9800
C55 H55A 0.9800
C55 H55B 0.9800
C55 H55C 0.9800
C7 H7A 0.9800
C7 H7B 0.9800
C7 H7C 0.9800
C21 H21A 0.9800
C21 H21B 0.9800
C21 H21C 0.9800
C30 H30A 0.9800
C30 H30B 0.9800
C30 H30C 0.9800

loop_
_geom_hbond_atom_site_label_D
_geom_hbond_atom_site_label_H
_geom_hbond_atom_site_label_A
_geom_hbond_distance_DH
_geom_hbond_distance_HA
_geom_hbond_distance_DA
_geom_hbond_angle_DHA
_geom_hbond_publ_flag
C1 H1C O1 0.95 1.90 2.789(4) 154.8 yes
